data_8102510
loop_
_publ_author_name
'Wolfgang Frey'
'Mohammad Ibrahim'
'Volker J\"ager'

_publ_section_title
;
 Crystal structure of
 (3R,1'S)-3-(1',2'-O-cyclohexylidenedioxyethyl)-2,5,5-trimethyl-3-nitromethyltetrahydro-1,2-oxazole,
 C15H26N2O5
;
_journal_issue 4
_journal_name_full 'Zeitschrift f\"ur Kristallographie - New Crystal Structures'
_journal_page_first 587
_journal_volume 224
_journal_year 2009
_chemical_absolute_configuration syn
_chemical_formula_moiety 'C15 H26 N2 O5'
_chemical_formula_sum 'C15 H26 N2 O5'
_chemical_formula_weight 314.38
_chemical_melting_point 321.0(10)
_chemical_name_systematic
(3R,1?S)-3-(1?,2?-O-cyclohexylidenedioxyethyl)-2,5,5-trimethyl-3-nitro-methyltetrahydro-1,2-oxazole
_space_group_IT_number 19
_symmetry_cell_setting orthorhombic
_symmetry_space_group_name_Hall 'P 2ac 2ab'
_symmetry_space_group_name_H-M 'P 21 21 21'
_atom_sites_solution_hydrogens geom
_atom_sites_solution_primary direct
_atom_sites_solution_secondary difmap
_audit_creation_method SHELXL-97
_cell_angle_alpha 90.00
_cell_angle_beta 90.00
_cell_angle_gamma 90.00
_cell_formula_units_Z 4
_cell_length_a 8.0695(18)
_cell_length_b 9.942(3)
_cell_length_c 21.151(4)
_cell_measurement_reflns_used 30
_cell_measurement_temperature 293(2)
_cell_measurement_theta_max 17
_cell_measurement_theta_min 15
_cell_volume 1696.9(7)
_computing_cell_refinement 'Siemens P3/PC Data Collection System'
_computing_data_collection 'Siemens P3/PC Data Collection System'
_computing_data_reduction 'SHELXTL-plus, XDISK (Sheldrick, 1991)'
_computing_molecular_graphics 'SHELXTL-plus, XP (Sheldrick, 1991)'
_computing_structure_refinement 'SHELXL-97 (Sheldrick, 1997)'
_computing_structure_solution 'SHELXS-97 (Sheldrick, 1990)'
_diffrn_ambient_temperature 293(2)
_diffrn_measured_fraction_theta_full 1.000
_diffrn_measured_fraction_theta_max 1.000
_diffrn_measurement_device_type 'Nicolet P3'
_diffrn_measurement_method Wyckoff-Scan
_diffrn_radiation_monochromator graphite
_diffrn_radiation_source 'fine-focus sealed tube'
_diffrn_radiation_type MoK\a
_diffrn_radiation_wavelength 0.71073
_diffrn_reflns_av_R_equivalents 0.0212
_diffrn_reflns_av_sigmaI/netI 0.0484
_diffrn_reflns_limit_h_max 11
_diffrn_reflns_limit_h_min 0
_diffrn_reflns_limit_k_max 13
_diffrn_reflns_limit_k_min 0
_diffrn_reflns_limit_l_max 28
_diffrn_reflns_limit_l_min -28
_diffrn_reflns_number 5042
_diffrn_reflns_theta_full 29.00
_diffrn_reflns_theta_max 29.00
_diffrn_reflns_theta_min 1.93
_diffrn_standards_decay_% 5
_diffrn_standards_interval_count 50
_diffrn_standards_number 3
_exptl_absorpt_coefficient_mu 0.092
_exptl_absorpt_correction_type none
_exptl_crystal_colour colourlesss
_exptl_crystal_density_diffrn 1.231
_exptl_crystal_density_method 'not measured'
_exptl_crystal_description block
_exptl_crystal_F_000 680
_exptl_crystal_size_max 0.7
_exptl_crystal_size_mid 0.6
_exptl_crystal_size_min 0.4
_refine_diff_density_max 0.181
_refine_diff_density_min -0.182
_refine_diff_density_rms 0.036
_refine_ls_abs_structure_details 'Flack H D (1983), Acta Cryst. A39, 876-881'
_refine_ls_abs_structure_Flack -0.4(17)
_refine_ls_extinction_coef 0.0130(12)
_refine_ls_extinction_expression Fc^*^=kFc[1+0.001xFc^2^\l^3^/sin(2\q)]^-1/4^
_refine_ls_extinction_method SHELXL
_refine_ls_goodness_of_fit_ref 1.062
_refine_ls_hydrogen_treatment riding
_refine_ls_matrix_type full
_refine_ls_number_parameters 200
_refine_ls_number_reflns 4514
_refine_ls_number_restraints 0
_refine_ls_restrained_S_all 1.062
_refine_ls_R_factor_all 0.1156
_refine_ls_R_factor_gt 0.0688
_refine_ls_shift/su_max 0.000
_refine_ls_shift/su_mean 0.000
_refine_ls_structure_factor_coef Fsqd
_refine_ls_weighting_details 'calc w=1/[\s^2^(Fo^2^)+(0.0364P)^2^+0.5667P] where P=(Fo^2^+2Fc^2^)/3'
_refine_ls_weighting_scheme calc
_refine_ls_wR_factor_gt 0.1279
_refine_ls_wR_factor_ref 0.1424
_reflns_number_gt 2867
_reflns_number_total 4514
_reflns_threshold_expression >2sigma(I)
_cod_data_source_file 1267-2709.cff
_cod_data_source_block wf1479mm
_cod_depositor_comments
;
The following automatic conversions were performed:

'_chemical_melting_point' value '320-322 K' was changed to
'321.0(10)' - the average value was taken and precision was
estimated.

Automatic conversion script
Id: cif_fix_values 1569 2011-02-09 13:29:24Z adriana 
;
_cod_original_cell_volume 1696.8(7)
_cod_database_code 8102510

loop_
_symmetry_equiv_pos_as_xyz
'x, y, z'
'-x+1/2, -y, z+1/2'
'-x, y+1/2, -z+1/2'
'x+1/2, -y+1/2, -z'

loop_
_atom_site_label
_atom_site_type_symbol
_atom_site_fract_x
_atom_site_fract_y
_atom_site_fract_z
_atom_site_U_iso_or_equiv
_atom_site_adp_type
_atom_site_occupancy
_atom_site_symmetry_multiplicity
_atom_site_calc_flag
_atom_site_refinement_flags
_atom_site_disorder_assembly
_atom_site_disorder_group
O1 O -0.2134(3) 0.81993(19) 0.91747(9) 0.0557(5) Uani 1 1 d . . .
N1 N -0.0676(3) 0.7343(2) 0.92327(10) 0.0492(6) Uani 1 1 d . . .
C1 C -0.2021(4) 0.8733(3) 0.85434(13) 0.0536(7) Uani 1 1 d . . .
O2 O 0.1188(2) 0.48120(18) 0.89831(9) 0.0472(5) Uani 1 1 d . . .
C2 C -0.1231(4) 0.7575(3) 0.81655(12) 0.0474(6) Uani 1 1 d . . .
H2A H -0.0243 0.7880 0.7947 0.057 Uiso 1 1 calc R . .
H2B H -0.2006 0.7221 0.7857 0.057 Uiso 1 1 calc R . .
N2 N -0.2296(3) 0.4515(3) 0.81713(18) 0.0747(8) Uani 1 1 d . . .
C3 C -0.0792(3) 0.6495(3) 0.86625(11) 0.0410(6) Uani 1 1 d . . .
O3 O 0.3639(2) 0.5834(2) 0.87878(12) 0.0727(7) Uani 1 1 d . . .
O4 O -0.2865(6) 0.4957(4) 0.77005(15) 0.1474(17) Uani 1 1 d . . .
C4 C -0.0850(5) 0.6721(3) 0.98567(12) 0.0688(9) Uani 1 1 d . . .
H4A H -0.0756 0.7400 1.0178 0.103 Uiso 1 1 calc R . .
H4B H 0.0007 0.6063 0.9914 0.103 Uiso 1 1 calc R . .
H4C H -0.1913 0.6294 0.9887 0.103 Uiso 1 1 calc R . .
C5 C -0.3783(5) 0.9046(5) 0.83504(17) 0.0935(13) Uani 1 1 d . . .
H5A H -0.4427 0.8234 0.8354 0.140 Uiso 1 1 calc R . .
H5B H -0.3788 0.9422 0.7932 0.140 Uiso 1 1 calc R . .
H5C H -0.4253 0.9680 0.8642 0.140 Uiso 1 1 calc R . .
O5 O -0.1891(5) 0.3365(3) 0.8232(2) 0.1531(17) Uani 1 1 d . . .
C6 C -0.0935(6) 0.9970(3) 0.85487(17) 0.0904(13) Uani 1 1 d . . .
H6A H 0.0168 0.9725 0.8674 0.136 Uiso 1 1 calc R . .
H6B H -0.1374 1.0614 0.8842 0.136 Uiso 1 1 calc R . .
H6C H -0.0908 1.0357 0.8133 0.136 Uiso 1 1 calc R . .
C7 C -0.2168(3) 0.5429(3) 0.87341(13) 0.0503(7) Uani 1 1 d . . .
H7A H -0.1949 0.4893 0.9108 0.060 Uiso 1 1 calc R . .
H7B H -0.3222 0.5881 0.8795 0.060 Uiso 1 1 calc R . .
C8 C 0.0850(3) 0.5816(3) 0.85152(12) 0.0440(6) Uani 1 1 d . . .
H8 H 0.0771 0.5380 0.8101 0.053 Uiso 1 1 calc R . .
C9 C 0.2412(3) 0.6676(3) 0.85319(16) 0.0587(8) Uani 1 1 d . . .
H9A H 0.2716 0.6966 0.8110 0.070 Uiso 1 1 calc R . .
H9B H 0.2250 0.7463 0.8795 0.070 Uiso 1 1 calc R . .
C10 C 0.2929(3) 0.4576(3) 0.89721(14) 0.0465(6) Uani 1 1 d . . .
C11 C 0.3510(4) 0.4208(3) 0.96220(15) 0.0604(8) Uani 1 1 d . . .
H11A H 0.3156 0.4890 0.9921 0.072 Uiso 1 1 calc R . .
H11B H 0.4711 0.4173 0.9628 0.072 Uiso 1 1 calc R . .
C12 C 0.2809(5) 0.2845(3) 0.98192(16) 0.0725(10) Uani 1 1 d . . .
H12A H 0.3259 0.2601 1.0229 0.087 Uiso 1 1 calc R . .
H12B H 0.1616 0.2917 0.9862 0.087 Uiso 1 1 calc R . .
C13 C 0.3213(5) 0.1754(3) 0.93485(17) 0.0761(10) Uani 1 1 d . . .
H13A H 0.2674 0.0925 0.9475 0.091 Uiso 1 1 calc R . .
H13B H 0.4400 0.1599 0.9345 0.091 Uiso 1 1 calc R . .
C14 C 0.2643(5) 0.2142(3) 0.86910(17) 0.0713(10) Uani 1 1 d . . .
H14A H 0.1442 0.2182 0.8682 0.086 Uiso 1 1 calc R . .
H14B H 0.2995 0.1460 0.8392 0.086 Uiso 1 1 calc R . .
C15 C 0.3350(4) 0.3502(3) 0.84950(14) 0.0604(8) Uani 1 1 d . . .
H15A H 0.4544 0.3432 0.8456 0.072 Uiso 1 1 calc R . .
H15B H 0.2905 0.3753 0.8086 0.072 Uiso 1 1 calc R . .

loop_
_atom_site_aniso_label
_atom_site_aniso_U_11
_atom_site_aniso_U_22
_atom_site_aniso_U_33
_atom_site_aniso_U_23
_atom_site_aniso_U_13
_atom_site_aniso_U_12
O1 0.0677(12) 0.0533(11) 0.0460(10) 0.0023(9) 0.0073(10) 0.0099(11)
N1 0.0547(13) 0.0513(13) 0.0417(12) 0.0010(11) -0.0011(11) 0.0014(12)
C1 0.0678(18) 0.0455(15) 0.0474(15) 0.0041(12) 0.0029(15) 0.0041(15)
O2 0.0341(9) 0.0498(10) 0.0576(11) 0.0110(9) 0.0040(8) -0.0019(8)
C2 0.0520(15) 0.0471(14) 0.0431(13) 0.0030(13) -0.0017(13) 0.0013(13)
N2 0.0553(16) 0.071(2) 0.098(2) -0.0094(19) -0.0022(17) -0.0255(16)
C3 0.0370(12) 0.0468(14) 0.0390(13) 0.0016(12) 0.0005(11) -0.0059(12)
O3 0.0383(10) 0.0622(13) 0.118(2) 0.0161(14) -0.0096(12) -0.0099(10)
O4 0.237(5) 0.125(3) 0.080(2) 0.005(2) -0.032(3) -0.098(3)
C4 0.093(3) 0.074(2) 0.0398(15) 0.0061(15) 0.0008(17) 0.016(2)
C5 0.090(3) 0.115(3) 0.075(2) 0.003(2) 0.001(2) 0.049(3)
O5 0.148(3) 0.082(2) 0.230(4) -0.065(3) -0.065(3) 0.024(2)
C6 0.147(4) 0.0505(18) 0.074(2) 0.0022(18) 0.011(3) -0.024(2)
C7 0.0396(13) 0.0542(16) 0.0572(16) 0.0031(14) 0.0035(13) -0.0060(14)
C8 0.0378(13) 0.0511(15) 0.0432(14) 0.0042(12) 0.0018(12) -0.0065(13)
C9 0.0412(16) 0.0628(18) 0.0721(19) 0.0188(16) 0.0017(14) -0.0091(14)
C10 0.0347(13) 0.0465(15) 0.0584(16) 0.0010(13) 0.0020(13) -0.0060(13)
C11 0.0576(18) 0.0624(19) 0.0612(18) -0.0092(16) -0.0118(15) 0.0100(16)
C12 0.074(2) 0.082(2) 0.062(2) 0.0141(18) 0.0004(18) 0.011(2)
C13 0.077(2) 0.0535(18) 0.098(3) 0.0061(19) -0.015(2) 0.0060(18)
C14 0.073(2) 0.0574(19) 0.083(2) -0.0171(18) -0.0107(19) 0.0054(17)
C15 0.0534(18) 0.072(2) 0.0560(17) -0.0054(17) 0.0072(14) 0.0067(15)

loop_
_atom_type_symbol
_atom_type_description
_atom_type_scat_dispersion_real
_atom_type_scat_dispersion_imag
_atom_type_scat_source
C C 0.0033 0.0016 'International Tables Vol C Tables 4.2.6.8 and 6.1.1.4'
H H 0.0000 0.0000 'International Tables Vol C Tables 4.2.6.8 and 6.1.1.4'
N N 0.0061 0.0033 'International Tables Vol C Tables 4.2.6.8 and 6.1.1.4'
O O 0.0106 0.0060 'International Tables Vol C Tables 4.2.6.8 and 6.1.1.4'

loop_
_geom_angle_atom_site_label_1
_geom_angle_atom_site_label_2
_geom_angle_atom_site_label_3
_geom_angle
_geom_angle_site_symmetry_1
_geom_angle_site_symmetry_3
_geom_angle_publ_flag
C1 O1 N1 104.04(19) . . ?
O1 N1 C4 104.2(2) . . ?
O1 N1 C3 102.38(19) . . ?
C4 N1 C3 119.4(2) . . ?
O1 C1 C6 109.3(3) . . ?
O1 C1 C5 105.5(3) . . ?
C6 C1 C5 112.4(3) . . ?
O1 C1 C2 103.4(2) . . ?
C6 C1 C2 111.8(3) . . ?
C5 C1 C2 113.8(3) . . ?
C10 O2 C8 107.0(2) . . ?
C1 C2 C3 105.2(2) . . ?
C1 C2 H2A 110.7 . . ?
C3 C2 H2A 110.7 . . ?
C1 C2 H2B 110.7 . . ?
C3 C2 H2B 110.7 . . ?
H2A C2 H2B 108.8 . . ?
O4 N2 O5 123.5(4) . . ?
O4 N2 C7 118.0(3) . . ?
O5 N2 C7 118.4(4) . . ?
N1 C3 C8 111.5(2) . . ?
N1 C3 C7 111.0(2) . . ?
C8 C3 C7 110.1(2) . . ?
N1 C3 C2 100.0(2) . . ?
C8 C3 C2 111.7(2) . . ?
C7 C3 C2 112.3(2) . . ?
C9 O3 C10 110.1(2) . . ?
N1 C4 H4A 109.5 . . ?
N1 C4 H4B 109.5 . . ?
H4A C4 H4B 109.5 . . ?
N1 C4 H4C 109.5 . . ?
H4A C4 H4C 109.5 . . ?
H4B C4 H4C 109.5 . . ?
C1 C5 H5A 109.5 . . ?
C1 C5 H5B 109.5 . . ?
H5A C5 H5B 109.5 . . ?
C1 C5 H5C 109.5 . . ?
H5A C5 H5C 109.5 . . ?
H5B C5 H5C 109.5 . . ?
C1 C6 H6A 109.5 . . ?
C1 C6 H6B 109.5 . . ?
H6A C6 H6B 109.5 . . ?
C1 C6 H6C 109.5 . . ?
H6A C6 H6C 109.5 . . ?
H6B C6 H6C 109.5 . . ?
N2 C7 C3 112.8(2) . . ?
N2 C7 H7A 109.0 . . ?
C3 C7 H7A 109.0 . . ?
N2 C7 H7B 109.0 . . ?
C3 C7 H7B 109.0 . . ?
H7A C7 H7B 107.8 . . ?
O2 C8 C3 109.5(2) . . ?
O2 C8 C9 102.5(2) . . ?
C3 C8 C9 117.9(2) . . ?
O2 C8 H8 108.8 . . ?
C3 C8 H8 108.8 . . ?
C9 C8 H8 108.8 . . ?
O3 C9 C8 105.0(2) . . ?
O3 C9 H9A 110.8 . . ?
C8 C9 H9A 110.8 . . ?
O3 C9 H9B 110.8 . . ?
C8 C9 H9B 110.8 . . ?
H9A C9 H9B 108.8 . . ?
O2 C10 O3 104.8(2) . . ?
O2 C10 C11 109.5(2) . . ?
O3 C10 C11 109.8(2) . . ?
O2 C10 C15 110.5(2) . . ?
O3 C10 C15 110.3(2) . . ?
C11 C10 C15 111.7(2) . . ?
C10 C11 C12 110.6(3) . . ?
C10 C11 H11A 109.5 . . ?
C12 C11 H11A 109.5 . . ?
C10 C11 H11B 109.5 . . ?
C12 C11 H11B 109.5 . . ?
H11A C11 H11B 108.1 . . ?
C13 C12 C11 112.2(3) . . ?
C13 C12 H12A 109.2 . . ?
C11 C12 H12A 109.2 . . ?
C13 C12 H12B 109.2 . . ?
C11 C12 H12B 109.2 . . ?
H12A C12 H12B 107.9 . . ?
C12 C13 C14 110.9(3) . . ?
C12 C13 H13A 109.5 . . ?
C14 C13 H13A 109.5 . . ?
C12 C13 H13B 109.4 . . ?
C14 C13 H13B 109.5 . . ?
H13A C13 H13B 108.0 . . ?
C13 C14 C15 111.2(3) . . ?
C13 C14 H14A 109.4 . . ?
C15 C14 H14A 109.4 . . ?
C13 C14 H14B 109.4 . . ?
C15 C14 H14B 109.4 . . ?
H14A C14 H14B 108.0 . . ?
C10 C15 C14 111.2(2) . . ?
C10 C15 H15A 109.4 . . ?
C14 C15 H15A 109.4 . . ?
C10 C15 H15B 109.4 . . ?
C14 C15 H15B 109.4 . . ?
H15A C15 H15B 108.0 . . ?

loop_
_geom_bond_atom_site_label_1
_geom_bond_atom_site_label_2
_geom_bond_distance
_geom_bond_site_symmetry_2
_geom_bond_publ_flag
O1 C1 1.440(3) . ?
O1 N1 1.457(3) . ?
N1 C4 1.464(3) . ?
N1 C3 1.474(3) . ?
C1 C6 1.510(5) . ?
C1 C5 1.511(5) . ?
C1 C2 1.540(4) . ?
O2 C10 1.424(3) . ?
O2 C8 1.432(3) . ?
C2 C3 1.544(4) . ?
C2 H2A 0.9700 . ?
C2 H2B 0.9700 . ?
N2 O4 1.182(4) . ?
N2 O5 1.196(4) . ?
N2 C7 1.502(4) . ?
C3 C8 1.519(4) . ?
C3 C7 1.542(4) . ?
O3 C9 1.404(4) . ?
O3 C10 1.430(3) . ?
C4 H4A 0.9600 . ?
C4 H4B 0.9600 . ?
C4 H4C 0.9600 . ?
C5 H5A 0.9600 . ?
C5 H5B 0.9600 . ?
C5 H5C 0.9600 . ?
C6 H6A 0.9600 . ?
C6 H6B 0.9600 . ?
C6 H6C 0.9600 . ?
C7 H7A 0.9700 . ?
C7 H7B 0.9700 . ?
C8 C9 1.523(4) . ?
C8 H8 0.9800 . ?
C9 H9A 0.9700 . ?
C9 H9B 0.9700 . ?
C10 C11 1.498(4) . ?
C10 C15 1.508(4) . ?
C11 C12 1.526(5) . ?
C11 H11A 0.9700 . ?
C11 H11B 0.9700 . ?
C12 C13 1.508(5) . ?
C12 H12A 0.9700 . ?
C12 H12B 0.9700 . ?
C13 C14 1.515(5) . ?
C13 H13A 0.9700 . ?
C13 H13B 0.9700 . ?
C14 C15 1.525(5) . ?
C14 H14A 0.9700 . ?
C14 H14B 0.9700 . ?
C15 H15A 0.9700 . ?
C15 H15B 0.9700 . ?

loop_
_geom_torsion_atom_site_label_1
_geom_torsion_atom_site_label_2
_geom_torsion_atom_site_label_3
_geom_torsion_atom_site_label_4
_geom_torsion
_geom_torsion_site_symmetry_1
_geom_torsion_site_symmetry_2
_geom_torsion_site_symmetry_3
_geom_torsion_site_symmetry_4
_geom_torsion_publ_flag
C1 O1 N1 C4 -176.0(2) . . . . ?
C1 O1 N1 C3 -51.0(2) . . . . ?
N1 O1 C1 C6 -85.4(3) . . . . ?
N1 O1 C1 C5 153.6(3) . . . . ?
N1 O1 C1 C2 33.8(3) . . . . ?
O1 C1 C2 C3 -5.8(3) . . . . ?
C6 C1 C2 C3 111.7(3) . . . . ?
C5 C1 C2 C3 -119.7(3) . . . . ?
O1 N1 C3 C8 162.70(19) . . . . ?
C4 N1 C3 C8 -83.0(3) . . . . ?
O1 N1 C3 C7 -74.2(2) . . . . ?
C4 N1 C3 C7 40.1(3) . . . . ?
O1 N1 C3 C2 44.5(2) . . . . ?
C4 N1 C3 C2 158.8(3) . . . . ?
C1 C2 C3 N1 -23.5(3) . . . . ?
C1 C2 C3 C8 -141.6(2) . . . . ?
C1 C2 C3 C7 94.2(3) . . . . ?
O4 N2 C7 C3 -72.8(4) . . . . ?
O5 N2 C7 C3 110.6(4) . . . . ?
N1 C3 C7 N2 -178.3(2) . . . . ?
C8 C3 C7 N2 -54.3(3) . . . . ?
C2 C3 C7 N2 70.8(3) . . . . ?
C10 O2 C8 C3 -158.6(2) . . . . ?
C10 O2 C8 C9 -32.6(3) . . . . ?
N1 C3 C8 O2 69.9(3) . . . . ?
C7 C3 C8 O2 -53.7(3) . . . . ?
C2 C3 C8 O2 -179.1(2) . . . . ?
N1 C3 C8 C9 -46.7(3) . . . . ?
C7 C3 C8 C9 -170.3(2) . . . . ?
C2 C3 C8 C9 64.2(3) . . . . ?
C10 O3 C9 C8 -4.4(3) . . . . ?
O2 C8 C9 O3 22.4(3) . . . . ?
C3 C8 C9 O3 142.7(2) . . . . ?
C8 O2 C10 O3 30.6(3) . . . . ?
C8 O2 C10 C11 148.3(2) . . . . ?
C8 O2 C10 C15 -88.2(3) . . . . ?
C9 O3 C10 O2 -15.6(3) . . . . ?
C9 O3 C10 C11 -133.1(3) . . . . ?
C9 O3 C10 C15 103.3(3) . . . . ?
O2 C10 C11 C12 67.3(3) . . . . ?
O3 C10 C11 C12 -178.2(2) . . . . ?
C15 C10 C11 C12 -55.5(3) . . . . ?
C10 C11 C12 C13 55.1(4) . . . . ?
C11 C12 C13 C14 -54.7(4) . . . . ?
C12 C13 C14 C15 54.4(4) . . . . ?
O2 C10 C15 C14 -66.1(3) . . . . ?
O3 C10 C15 C14 178.5(2) . . . . ?
C11 C10 C15 C14 56.1(3) . . . . ?
C13 C14 C15 C10 -55.2(4) . . . . ?
